data_4115790
loop_
_publ_author_name
'F. Albert Cotton'
'Evgeny V. Dikarev'
'Marina A. Petrukhina'

_publ_section_title
;
 Using Structures Formed by Dirhodium Tetra(trifluoroacetate) with
 Polycyclic Aromatic Hydrocarbons to Prospect for Maximum \p-Electron
 Density: H\"uckel Calculations Get It Right
;
_journal_name_full 'Journal of the American Chemical Society'
_journal_page_first 11655
_journal_page_last 11663
_journal_paper_doi 10.1021/ja016801z
_journal_volume 123
_journal_year 2001
_chemical_compound_source synthesized
_chemical_formula_moiety 'Rh2 (O2 C C F3)4 (C12 H8)'
_chemical_formula_structural
;
 [Rh2(O2CCF3)4(\m-\h2(1,2):\h2(4,5)-C12H8)]
;
_chemical_formula_sum 'C20 H8 F12 O8 Rh2'
_chemical_formula_weight 810.08
_chemical_name_systematic
; 
 Catena-poly{[tetrakis(\m-trifluoroacetato-\kO,\kO')
 dirhodium(II,II)](\m-\h2(1,2):\h2(4,5)-acenaphthylene)}
;
_space_group_IT_number 14
_symmetry_cell_setting monoclinic
_symmetry_space_group_name_Hall '-P 2yn'
_symmetry_space_group_name_H-M 'P 1 21/n 1'
_atom_sites_solution_hydrogens geom
_atom_sites_solution_primary direct
_atom_sites_solution_secondary difmap
_audit_creation_method SHELXL
_cell_angle_alpha 90.00
_cell_angle_beta 93.64(3)
_cell_angle_gamma 90.00
_cell_formula_units_Z 4
_cell_length_a 11.287(7)
_cell_length_b 17.509(4)
_cell_length_c 12.606(3)
_cell_measurement_reflns_used 209
_cell_measurement_temperature 213(2)
_cell_measurement_theta_max 20.8
_cell_measurement_theta_min 4.0
_cell_volume 2486.2(17)
_computing_cell_refinement 'MADNES (Enraf-Nonius, 1989)'
_computing_data_collection 'MADNES (Enraf-Nonius, 1989)'
_computing_data_reduction 'PROCOR (Kabsch, 1988)'
_computing_molecular_graphics 'SHELXTL V.5 (Siemens, 1994)'
_computing_publication_material CIFTAB
_computing_structure_refinement 'SHELXL-93 (Sheldrick, 1993)'
_computing_structure_solution 'SHELXTL V.5 (Siemens, 1994)'
_diffrn_ambient_temperature 213(2)
_diffrn_measurement_device 'Nonius FAST area detector'
_diffrn_measurement_method 'Ellipsoid-mask fitting'
_diffrn_radiation_monochromator graphite
_diffrn_radiation_source 'fine-focus sealed tube'
_diffrn_radiation_type MoK\a
_diffrn_radiation_wavelength 0.71073
_diffrn_reflns_av_R_equivalents 0.0649
_diffrn_reflns_av_sigmaI/netI 0.0468
_diffrn_reflns_limit_h_max 12
_diffrn_reflns_limit_h_min -12
_diffrn_reflns_limit_k_max 20
_diffrn_reflns_limit_k_min -20
_diffrn_reflns_limit_l_max 15
_diffrn_reflns_limit_l_min -15
_diffrn_reflns_number 9346
_diffrn_reflns_theta_max 25.19
_diffrn_reflns_theta_min 2.33
_diffrn_standards_number 'none (area detector data)'
_exptl_absorpt_coefficient_mu 1.463
_exptl_absorpt_correction_type none
_exptl_crystal_colour green
_exptl_crystal_density_diffrn 2.164
_exptl_crystal_density_method none
_exptl_crystal_description block
_exptl_crystal_F_000 1560
_exptl_crystal_size_max 0.20
_exptl_crystal_size_mid 0.15
_exptl_crystal_size_min 0.12
_refine_diff_density_max 1.966
_refine_diff_density_min -1.102
_refine_diff_density_rms 0.205
_refine_ls_extinction_coef noref
_refine_ls_extinction_method none
_refine_ls_goodness_of_fit_all 1.085
_refine_ls_goodness_of_fit_obs 1.050
_refine_ls_hydrogen_treatment 'refined ethylenic hydrogens'
_refine_ls_matrix_type full
_refine_ls_number_parameters 373
_refine_ls_number_reflns 3911
_refine_ls_number_restraints 42
_refine_ls_restrained_S_all 1.157
_refine_ls_restrained_S_obs 1.051
_refine_ls_R_factor_all 0.0864
_refine_ls_R_factor_obs 0.0671
_refine_ls_shift/esd_max 0.000
_refine_ls_shift/esd_mean 0.000
_refine_ls_structure_factor_coef Fsqd
_refine_ls_weighting_details 'w=1/[\s^2^(Fo^2^)+(0.0631P)^2^+54.4828P] where P=(Fo^2^+2Fc^2^)/3'
_refine_ls_weighting_scheme calc
_refine_ls_wR_factor_all 0.1937
_refine_ls_wR_factor_obs 0.1580
_reflns_number_observed 3224
_reflns_number_total 3911
_reflns_observed_criterion >2sigma(I)
_cod_data_source_file ja016801z_s1_02.cif
_cod_data_source_block '[Rh2(O2CCF3)4(C12H8)]_(1b)'
_cod_depositor_comments
;
The following automatic conversions were performed:

'_refine_ls_weighting_scheme' value 'calc
w=1/[\s^2^(Fo^2^)+(0.0631P)^2^+54.4828P] where P=(Fo^2^+2Fc^2^)/3'
was changed to 'calc'. New tag '_refine_ls_weighting_details' was
created. The value of the new tag was set to
'w=1/[\s^2^(Fo^2^)+(0.0631P)^2^+54.4828P] where P=(Fo^2^+2Fc^2^)/3'.

Automatic conversion script
Id: cif_fix_values 3143 2015-03-26 13:38:13Z robertas 
;
_cod_original_cell_volume 2486(2)
_cod_database_code 4115790

loop_
_symmetry_equiv_pos_as_xyz
'x, y, z'
'-x+1/2, y+1/2, -z+1/2'
'-x, -y, -z'
'x-1/2, -y-1/2, z-1/2'

loop_
_atom_site_aniso_label
_atom_site_aniso_U_11
_atom_site_aniso_U_22
_atom_site_aniso_U_33
_atom_site_aniso_U_23
_atom_site_aniso_U_13
_atom_site_aniso_U_12
Rh1 0.0232(5) 0.0224(4) 0.0138(4) 0.0005(3) 0.0021(3) -0.0007(3)
Rh2 0.0226(5) 0.0252(4) 0.0129(4) -0.0022(3) 0.0021(3) -0.0017(3)
O1 0.038(6) 0.030(4) 0.022(4) -0.007(3) 0.008(3) -0.008(3)
O2 0.024(5) 0.031(4) 0.028(4) 0.010(3) 0.001(3) 0.003(3)
O3 0.024(5) 0.032(4) 0.027(4) -0.006(3) 0.002(3) -0.005(3)
O4 0.027(5) 0.025(4) 0.030(4) 0.007(3) 0.003(3) 0.008(3)
O5 0.030(5) 0.027(4) 0.019(3) -0.008(3) 0.001(3) -0.005(3)
O6 0.023(5) 0.027(4) 0.027(4) 0.001(3) 0.001(3) 0.002(3)
O7 0.029(5) 0.039(4) 0.024(4) -0.009(3) 0.004(3) 0.000(3)
O8 0.030(5) 0.038(4) 0.020(4) 0.007(3) -0.001(3) -0.001(3)
C1 0.038(8) 0.016(5) 0.019(5) 0.002(4) -0.010(5) 0.002(4)
C2 0.027(8) 0.021(5) 0.027(5) -0.005(4) 0.003(5) -0.001(4)
C3 0.010(6) 0.030(5) 0.030(5) 0.002(4) 0.005(4) -0.004(4)
C4 0.030(8) 0.027(5) 0.026(5) 0.001(4) 0.003(5) -0.012(5)
C5 0.036(7) 0.022(5) 0.026(5) -0.009(4) 0.004(5) 0.004(4)
C6 0.026(7) 0.030(6) 0.041(6) 0.012(5) 0.000(5) -0.001(5)
C7 0.039(9) 0.045(7) 0.043(7) -0.013(5) 0.012(6) -0.005(6)
C8 0.029(8) 0.045(7) 0.031(6) 0.013(5) 0.007(5) -0.005(5)
C9 0.039(8) 0.036(6) 0.032(6) 0.004(5) 0.006(5) 0.006(5)
C10 0.020(6) 0.044(5) 0.020(4) 0.006(4) 0.008(4) 0.009(4)
C11 0.024(6) 0.042(5) 0.019(4) -0.005(4) 0.014(4) -0.009(4)
C12 0.014(4) 0.025(4) 0.030(4) -0.002(3) 0.012(3) 0.001(3)
C13 0.013(6) 0.033(6) 0.029(5) 0.003(4) 0.009(4) -0.007(4)
C14 0.044(8) 0.050(7) 0.020(5) 0.002(5) -0.005(5) -0.020(6)
C15 0.051(10) 0.041(7) 0.043(7) -0.009(5) 0.015(6) -0.022(6)
C16 0.056(9) 0.028(6) 0.036(6) 0.005(5) 0.016(6) -0.013(5)
C17 0.028(7) 0.033(6) 0.034(6) -0.001(4) 0.015(5) 0.006(5)
C18 0.035(7) 0.035(6) 0.016(5) 0.001(4) 0.002(4) -0.009(5)
C19 0.020(7) 0.029(5) 0.022(5) -0.001(4) 0.010(4) 0.004(4)
C20 0.021(7) 0.031(5) 0.024(5) -0.001(4) 0.008(4) 0.005(4)

loop_
_atom_site_label
_atom_site_type_symbol
_atom_site_fract_x
_atom_site_fract_y
_atom_site_fract_z
_atom_site_U_iso_or_equiv
_atom_site_thermal_displace_type
_atom_site_occupancy
_atom_site_calc_flag
_atom_site_refinement_flags
_atom_site_disorder_group
Rh1 Rh 0.39498(8) 0.17855(4) 0.08586(5) 0.0198(2) Uani 1 d . .
Rh2 Rh 0.20844(7) 0.16577(4) 0.17044(5) 0.0202(2) Uani 1 d . .
O1 O 0.3283(7) 0.1009(4) -0.0215(5) 0.030(2) Uani 1 d . .
O2 O 0.3196(7) 0.2640(4) -0.0037(5) 0.028(2) Uani 1 d . .
O3 O 0.4435(7) 0.2557(4) 0.2019(5) 0.028(2) Uani 1 d . .
O4 O 0.4595(7) 0.0908(4) 0.1770(5) 0.027(2) Uani 1 d . .
O5 O 0.1575(7) 0.0859(4) 0.0592(5) 0.025(2) Uani 1 d . .
O6 O 0.1432(7) 0.2504(4) 0.0715(5) 0.026(2) Uani 1 d . .
O7 O 0.2682(7) 0.2445(4) 0.2790(5) 0.031(2) Uani 1 d . .
O8 O 0.2888(7) 0.0800(4) 0.2589(5) 0.029(2) Uani 1 d . .
C1 C 0.2284(10) 0.0717(5) -0.0095(8) 0.025(2) Uani 1 d . .
C2 C 0.2126(10) 0.2768(6) 0.0068(8) 0.025(2) Uani 1 d . .
C3 C 0.3706(9) 0.2714(6) 0.2695(8) 0.023(2) Uani 1 d . .
C4 C 0.3922(11) 0.0612(6) 0.2414(8) 0.028(2) Uani 1 d . .
C5 C 0.1931(11) 0.0092(6) -0.0893(8) 0.028(2) Uani 1 d D 1
F1 F 0.0771(11) -0.0066(9) -0.0884(11) 0.035(4) Uiso 0.50 d PD 1
F2 F 0.2156(17) 0.0289(9) -0.1879(10) 0.044(5) Uiso 0.50 d PD 1
F3 F 0.2541(13) -0.0532(7) -0.0660(12) 0.038(4) Uiso 0.50 d PD 1
F1X F 0.0961(12) -0.0297(9) -0.0665(11) 0.035(4) Uiso 0.500(5) d PD 2
F2X F 0.1721(15) 0.0381(7) -0.1867(9) 0.030(4) Uiso 0.50 d PD 2
F3X F 0.2788(13) -0.0417(9) -0.1004(14) 0.046(4) Uiso 0.50 d PD 2
C6 C 0.1602(11) 0.3384(6) -0.0696(9) 0.033(3) Uani 1 d D 3
F4 F 0.1677(15) 0.3086(9) -0.1703(10) 0.039(4) Uiso 0.50 d PD 3
F5 F 0.2254(16) 0.4017(9) -0.0712(16) 0.058(6) Uiso 0.50 d PD 3
F6 F 0.0499(13) 0.3555(11) -0.0557(15) 0.048(5) Uiso 0.50 d PD 3
F4X F 0.1941(16) 0.3314(10) -0.1698(11) 0.047(5) Uiso 0.500(5) d PD 4
F5X F 0.2009(15) 0.4065(7) -0.0376(13) 0.038(4) Uiso 0.50 d PD 4
F6X F 0.0424(12) 0.3380(11) -0.0794(15) 0.047(5) Uiso 0.50 d PD 4
C7 C 0.4156(12) 0.3321(7) 0.3486(10) 0.042(3) Uani 1 d D 5
F7 F 0.3906(16) 0.4011(8) 0.3029(13) 0.051(4) Uiso 0.50 d PD 5
F8 F 0.5258(10) 0.3273(8) 0.3757(11) 0.025(3) Uiso 0.50 d PD 5
F9 F 0.3502(17) 0.3371(12) 0.4334(15) 0.077(6) Uiso 0.50 d PD 5
F7X F 0.3489(15) 0.3923(9) 0.3437(14) 0.057(4) Uiso 0.500(6) d PD 6
F8X F 0.5264(12) 0.3473(10) 0.3541(14) 0.047(5) Uiso 0.50 d PD 6
F9X F 0.3877(14) 0.3067(8) 0.4521(10) 0.041(3) Uiso 0.50 d PD 6
C8 C 0.4387(11) -0.0085(7) 0.3016(9) 0.035(3) Uani 1 d D 7
F10 F 0.4524(17) 0.0047(9) 0.4032(10) 0.047(4) Uiso 0.50 d PD 7
F11 F 0.3659(14) -0.0689(8) 0.2876(13) 0.046(4) Uiso 0.50 d PD 7
F12 F 0.5455(14) -0.0318(10) 0.2702(15) 0.062(5) Uiso 0.50 d PD 7
F10X F 0.4008(18) -0.0106(11) 0.3989(12) 0.062(5) Uiso 0.500(5) d PD 8
F11X F 0.4035(16) -0.0709(8) 0.2491(13) 0.051(4) Uiso 0.50 d PD 8
F12X F 0.5561(12) -0.0091(9) 0.3141(13) 0.045(4) Uiso 0.50 d PD 8
C9 C 0.5326(12) 0.3832(7) -0.2162(9) 0.036(3) Uani 1 d . .
H9 H 0.5317(12) 0.4305(7) -0.2513(9) 0.043 Uiso 1 calc R .
C10 C 0.4894(10) 0.3192(6) -0.2687(8) 0.028(2) Uani 1 d U .
H10 H 0.4586(10) 0.3242(6) -0.3394(8) 0.033 Uiso 1 calc R .
C11 C 0.4893(10) 0.2453(6) -0.2201(8) 0.028(2) Uani 1 d U .
H11 H 0.4598(10) 0.2024(6) -0.2578(8) 0.033 Uiso 1 calc R .
C12 C 0.5549(9) 0.1754(6) -0.0389(8) 0.023(2) Uani 1 d U .
H12 H 0.5442(101) 0.1209(64) -0.0496(84) 0.027 Uiso 1 d . .
C13 C 0.6098(9) 0.2049(6) 0.0529(8) 0.025(2) Uani 1 d . .
H13 H 0.6307(104) 0.1661(60) 0.1212(88) 0.030 Uiso 1 d . .
C14 C 0.6675(12) 0.3461(7) 0.1014(8) 0.038(3) Uani 1 d . .
H14 H 0.6992(12) 0.3363(7) 0.1708(8) 0.046 Uiso 1 calc R .
C15 C 0.6677(13) 0.4207(7) 0.0604(10) 0.044(3) Uani 1 d . .
H15 H 0.6974(13) 0.4609(7) 0.1038(10) 0.053 Uiso 1 calc R .
C16 C 0.6248(12) 0.4362(6) -0.0429(9) 0.039(3) Uani 1 d . .
H16 H 0.6267(12) 0.4864(6) -0.0689(9) 0.047 Uiso 1 calc R .
C17 C 0.5790(11) 0.3779(6) -0.1084(9) 0.031(3) Uani 1 d . .
C18 C 0.5767(11) 0.3061(6) -0.0643(8) 0.028(2) Uani 1 d . .
C19 C 0.5336(9) 0.2393(6) -0.1164(7) 0.023(2) Uani 1 d . .
C20 C 0.6209(10) 0.2877(6) 0.0395(8) 0.025(2) Uani 1 d . .

loop_
_atom_type_symbol
_atom_type_description
_atom_type_scat_dispersion_real
_atom_type_scat_dispersion_imag
_atom_type_scat_source
C C 0.0033 0.0016 'International Tables Vol C Tables 4.2.6.8 and 6.1.1.4'
H H 0.0000 0.0000 'International Tables Vol C Tables 4.2.6.8 and 6.1.1.4'
O O 0.0106 0.0060 'International Tables Vol C Tables 4.2.6.8 and 6.1.1.4'
F F 0.0171 0.0103 'International Tables Vol C Tables 4.2.6.8 and 6.1.1.4'
Rh Rh -1.1178 0.9187 'International Tables Vol C Tables 4.2.6.8 and 6.1.1.4'

loop_
_geom_angle_atom_site_label_1
_geom_angle_atom_site_label_2
_geom_angle_atom_site_label_3
_geom_angle
_geom_angle_site_symmetry_1
_geom_angle_site_symmetry_3
_geom_angle_publ_flag
O4 Rh1 O2 176.3(3) . . y
O4 Rh1 O1 88.6(3) . . y
O2 Rh1 O1 89.9(3) . . y
O4 Rh1 O3 91.4(3) . . y
O2 Rh1 O3 89.7(3) . . y
O1 Rh1 O3 173.3(3) . . y
O4 Rh1 Rh2 88.4(2) . . y
O2 Rh1 Rh2 88.1(2) . . y
O1 Rh1 Rh2 86.3(2) . . y
O3 Rh1 Rh2 87.0(2) . . y
O4 Rh1 C12 95.3(3) . . n
O2 Rh1 C12 87.7(3) . . n
O1 Rh1 C12 79.3(3) . . n
O3 Rh1 C12 107.3(3) . . n
Rh2 Rh1 C12 165.1(2) . . y
O4 Rh1 C13 85.3(3) . . n
O2 Rh1 C13 98.4(3) . . n
O1 Rh1 C13 109.4(3) . . n
O3 Rh1 C13 77.3(3) . . n
Rh2 Rh1 C13 162.8(2) . . y
C12 Rh1 C13 32.0(3) . . y
O7 Rh2 O5 177.0(3) . . y
O7 Rh2 O6 90.6(3) . . y
O5 Rh2 O6 90.1(3) . . y
O7 Rh2 O8 90.8(3) . . y
O5 Rh2 O8 88.1(3) . . y
O6 Rh2 O8 173.7(3) . . y
O7 Rh2 Rh1 88.5(2) . . y
O5 Rh2 Rh1 88.6(2) . . y
O6 Rh2 Rh1 87.4(2) . . y
O8 Rh2 Rh1 86.6(2) . . y
O7 Rh2 C10 90.8(3) . 4_566 n
O5 Rh2 C10 92.3(3) . 4_566 n
O6 Rh2 C10 78.4(3) . 4_566 n
O8 Rh2 C10 107.7(3) . 4_566 n
Rh1 Rh2 C10 165.7(2) . 4_566 y
O7 Rh2 C9 94.8(3) . 4_566 n
O5 Rh2 C9 87.8(3) . 4_566 n
O6 Rh2 C9 108.0(3) . 4_566 n
O8 Rh2 C9 77.9(4) . 4_566 n
Rh1 Rh2 C9 164.2(3) . 4_566 y
C10 Rh2 C9 30.0(4) 4_566 4_566 y
C1 O1 Rh1 119.3(6) . . n
C2 O2 Rh1 116.7(7) . . n
C3 O3 Rh1 118.3(7) . . n
C4 O4 Rh1 117.9(7) . . n
C1 O5 Rh2 116.9(7) . . n
C2 O6 Rh2 116.6(7) . . n
C3 O7 Rh2 117.2(6) . . n
C4 O8 Rh2 119.0(7) . . n
O5 C1 O1 128.8(9) . . n
O5 C1 C5 116.9(10) . . n
O1 C1 C5 114.3(10) . . n
O2 C2 O6 130.8(10) . . n
O2 C2 C6 113.3(9) . . n
O6 C2 C6 115.7(10) . . n
O3 C3 O7 129.0(9) . . n
O3 C3 C7 113.1(9) . . n
O7 C3 C7 117.9(9) . . n
O8 C4 O4 128.0(10) . . n
O8 C4 C8 115.1(9) . . n
O4 C4 C8 116.8(11) . . n
F3 C5 F2 107.2(13) . . n
F3 C5 F1 109.0(12) . . n
F2 C5 F1 107.8(13) . . n
F3 C5 C1 109.7(10) . . n
F2 C5 C1 111.9(11) . . n
F1 C5 C1 111.0(10) . . n
F3X C5 F1X 107.0(12) . . n
F3X C5 F2X 104.2(12) . . n
F1X C5 F2X 106.9(12) . . n
F3X C5 C1 112.9(11) . . n
F1X C5 C1 114.1(10) . . n
F2X C5 C1 111.0(10) . . n
F6 C6 F5 110.1(14) . . n
F6 C6 F4 109.0(13) . . n
F5 C6 F4 103.6(14) . . n
F6 C6 C2 114.1(12) . . n
F5 C6 C2 113.7(12) . . n
F4 C6 C2 105.5(10) . . n
F6X C6 F5X 110.8(14) . . n
F6X C6 F4X 104.8(13) . . n
F5X C6 F4X 104.6(14) . . n
F6X C6 C2 113.4(12) . . n
F5X C6 C2 109.1(10) . . n
F4X C6 C2 113.7(12) . . n
F8 C7 F9 111.7(14) . . n
F8 C7 F7 110.2(14) . . n
F9 C7 F7 99.8(15) . . n
F8 C7 C3 114.1(11) . . n
F9 C7 C3 113.0(13) . . n
F7 C7 C3 106.9(11) . . n
F8X C7 F7X 113.5(15) . . n
F8X C7 F9X 106.7(14) . . n
F7X C7 F9X 97.9(14) . . n
F8X C7 C3 117.7(12) . . n
F7X C7 C3 111.6(13) . . n
F9X C7 C3 107.2(11) . . n
F10 C8 F11 107.6(13) . . n
F10 C8 F12 106.7(14) . . n
F11 C8 F12 105.8(14) . . n
F10 C8 C4 111.5(12) . . n
F11 C8 C4 112.3(11) . . n
F12 C8 C4 112.6(11) . . n
F10X C8 F12X 105.6(14) . . n
F10X C8 F11X 109.6(14) . . n
F12X C8 F11X 108.6(14) . . n
F10X C8 C4 111.4(13) . . n
F12X C8 C4 112.3(11) . . n
F11X C8 C4 109.3(11) . . n
C10 C9 C17 120.2(10) . . y
C9 C10 C11 122.6(10) . . y
C19 C11 C10 117.9(10) . . y
C13 C12 C19 108.2(9) . . y
C13 C12 Rh1 76.4(6) . . y
C19 C12 Rh1 107.8(6) . . y
C12 C13 C20 108.2(9) . . y
C12 C13 Rh1 71.6(6) . . y
C20 C13 Rh1 106.8(7) . . y
C20 C14 C15 119.6(10) . . y
C16 C15 C14 121.2(11) . . y
C15 C16 C17 120.6(11) . . y
C18 C17 C16 116.5(10) . . y
C18 C17 C9 115.3(10) . . y
C16 C17 C9 128.1(11) . . y
C17 C18 C20 124.7(10) . . y
C17 C18 C19 125.8(9) . . y
C20 C18 C19 109.5(9) . . y
C11 C19 C18 118.1(9) . . y
C11 C19 C12 135.5(10) . . y
C18 C19 C12 106.3(8) . . y
C14 C20 C18 117.4(10) . . y
C14 C20 C13 134.8(10) . . y
C18 C20 C13 107.8(9) . . y

loop_
_geom_bond_atom_site_label_1
_geom_bond_atom_site_label_2
_geom_bond_distance
_geom_bond_site_symmetry_2
_geom_bond_publ_flag
Rh1 O4 2.026(7) . y
Rh1 O2 2.029(7) . y
Rh1 O1 2.030(7) . y
Rh1 O3 2.041(7) . y
Rh1 Rh2 2.430(2) . y
Rh1 C12 2.468(10) . y
Rh1 C13 2.529(11) . y
Rh2 O7 2.028(7) . y
Rh2 O5 2.037(6) . y
Rh2 O6 2.044(7) . y
Rh2 O8 2.048(7) . y
Rh2 C10 2.648(12) 4_566 y
Rh2 C9 2.660(12) 4_566 y
O1 C1 1.256(14) . n
O2 C2 1.244(13) . n
O3 C3 1.252(13) . n
O4 C4 1.259(13) . n
O5 C1 1.241(13) . n
O6 C2 1.253(13) . n
O7 C3 1.262(13) . n
O8 C4 1.245(14) . n
C1 C5 1.522(13) . n
C2 C6 1.539(14) . n
C3 C7 1.52(2) . n
C4 C8 1.51(2) . n
C5 F3 1.31(2) . n
C5 F2 1.33(2) . n
C5 F1 1.34(2) . n
C5 F3X 1.33(2) . n
C5 F1X 1.34(2) . n
C5 F2X 1.336(15) . n
C6 F6 1.30(2) . n
C6 F5 1.33(2) . n
C6 F4 1.38(2) . n
C6 F6X 1.33(2) . n
C6 F5X 1.33(2) . n
C6 F4X 1.35(2) . n
C7 F8 1.27(2) . n
C7 F9 1.34(2) . n
C7 F7 1.36(2) . n
C7 F8X 1.28(2) . n
C7 F7X 1.29(2) . n
C7 F9X 1.43(2) . n
C8 F10 1.30(2) . n
C8 F11 1.34(2) . n
C8 F12 1.36(2) . n
C8 F10X 1.32(2) . n
C8 F12X 1.32(2) . n
C8 F11X 1.33(2) . n
C9 C10 1.37(2) . y
C9 C17 1.43(2) . y
C10 C11 1.432(15) . y
C11 C19 1.374(14) . y
C12 C13 1.379(14) . y
C12 C19 1.495(14) . y
C13 C20 1.466(15) . y
C14 C20 1.370(15) . y
C14 C15 1.41(2) . y
C15 C16 1.39(2) . y
C16 C17 1.39(2) . y
C17 C18 1.37(2) . y
C18 C20 1.409(14) . y
C18 C19 1.412(14) . y
